data_7705902
loop_
_publ_author_name
'Zhao, Yan'
'Li, Lei'
'Ding, Bo'
'Wang, Xiu-Guang'
'Liu, Zheng-Yu'
'Yang, En-Cui'
'Zhao, Xiao-Jun'

_publ_section_title
;
 Encapsulated anion-dominated photocatalytic and adsorption performances
 for organic dye degradation and oxoanion pollutant capture over cationic
 Cu(i)-organic framework semiconductors.
;
_journal_issue 1
_journal_name_full 'Dalton transactions (Cambridge, England : 2003)'
_journal_page_first 197
_journal_page_last 207
_journal_paper_doi 10.1039/d0dt03662e
_journal_volume 50
_journal_year 2021
_chemical_formula_moiety 'C18 H12 Cu N6'
_chemical_formula_sum 'C18 H12 Cu N6'
_chemical_formula_weight 375.88
_space_group_crystal_system orthorhombic
_space_group_IT_number 33
_space_group_name_Hall 'P 2c -2n'
_space_group_name_H-M_alt 'P n a 21'
_atom_sites_solution_hydrogens geom
_atom_sites_solution_primary direct
_audit_creation_date 2017-04-28
_audit_creation_method
;
Olex2 1.2-beta
(compiled 2017.03.02 svn.r3394 for OlexSys, GUI svn.r5335)
;
_audit_update_record
;
2020-09-01 deposited with the CCDC.	2020-11-18 downloaded from the CCDC.
;
_cell_angle_alpha 90
_cell_angle_beta 90
_cell_angle_gamma 90
_cell_formula_units_Z 4
_cell_length_a 25.6309(19)
_cell_length_b 3.6250(3)
_cell_length_c 21.0696(16)
_cell_measurement_reflns_used 1924
_cell_measurement_temperature 117.4(5)
_cell_measurement_theta_max 26.5180
_cell_measurement_theta_min 4.1700
_cell_volume 1957.6(3)
_computing_cell_refinement 'CrysAlisPro 1.171.38.43f (Rigaku OD, 2015)'
_computing_data_collection 'CrysAlisPro 1.171.38.43f (Rigaku OD, 2015)'
_computing_data_reduction 'CrysAlisPro 1.171.38.43f (Rigaku OD, 2015)'
_computing_molecular_graphics 'Olex2 (Dolomanov et al., 2009)'
_computing_publication_material 'Olex2 (Dolomanov et al., 2009)'
_computing_structure_refinement 'ShelXL (Sheldrick, 2015)'
_computing_structure_solution 'ShelXS (Sheldrick, 2008)'
_diffrn_ambient_environment N~2~
_diffrn_ambient_temperature 117.4(5)
_diffrn_detector 'CCD plate'
_diffrn_detector_area_resol_mean 5.2740
_diffrn_detector_type AtlasS2
_diffrn_measured_fraction_theta_full 0.997
_diffrn_measured_fraction_theta_max 0.997
_diffrn_measurement_details
;
List of Runs (angles in degrees, time in seconds):

  # Type    Start    End  Width  t~exp~   \w     \q     \k     \f   Frames
#--------------------------------------------------------------------------
  1  \w    -18.00  82.00   1.00   23.72    --   11.08  77.00 -90.00  100
  2  \w     24.00  52.00   1.00   23.72    --   11.08 -99.00 150.00   28
;
_diffrn_measurement_device 'four-circle diffractometer'
_diffrn_measurement_device_type 'SuperNova, Dual, Cu at zero, AtlasS2'
_diffrn_measurement_method '\w scans'
_diffrn_orient_matrix_type 'CrysAlisPro convention (1999,Acta A55,543-557)'
_diffrn_orient_matrix_UB_11 -0.0240956000
_diffrn_orient_matrix_UB_12 0.0257505000
_diffrn_orient_matrix_UB_13 -0.0159494000
_diffrn_orient_matrix_UB_21 -0.0117955000
_diffrn_orient_matrix_UB_22 0.0542873000
_diffrn_orient_matrix_UB_23 0.0289761000
_diffrn_orient_matrix_UB_31 0.0067675000
_diffrn_orient_matrix_UB_32 0.1862977000
_diffrn_orient_matrix_UB_33 -0.0062248000
_diffrn_radiation_monochromator mirror
_diffrn_radiation_probe x-ray
_diffrn_radiation_type MoK\a
_diffrn_radiation_wavelength 0.71073
_diffrn_reflns_av_R_equivalents 0.0353
_diffrn_reflns_av_unetI/netI 0.0464
_diffrn_reflns_Laue_measured_fraction_full 0.997
_diffrn_reflns_Laue_measured_fraction_max 0.997
_diffrn_reflns_limit_h_max 28
_diffrn_reflns_limit_h_min -30
_diffrn_reflns_limit_k_max 4
_diffrn_reflns_limit_k_min -4
_diffrn_reflns_limit_l_max 25
_diffrn_reflns_limit_l_min -16
_diffrn_reflns_number 5253
_diffrn_reflns_point_group_measured_fraction_full 0.766
_diffrn_reflns_point_group_measured_fraction_max 0.766
_diffrn_reflns_theta_full 25.005
_diffrn_reflns_theta_max 25.005
_diffrn_reflns_theta_min 3.323
_diffrn_source 'micro-focus sealed X-ray tube'
_diffrn_source_type 'SuperNova (Mo) X-ray Source'
_exptl_absorpt_coefficient_mu 1.126
_exptl_absorpt_correction_T_max 1.00000
_exptl_absorpt_correction_T_min 0.96215
_exptl_absorpt_correction_type multi-scan
_exptl_absorpt_process_details
;
CrysAlisPro 1.171.38.43f (Rigaku Oxford Diffraction, 2015)
Empirical absorption correction using spherical harmonics,
 implemented in SCALE3 ABSPACK scaling algorithm.
;
_exptl_crystal_colour brown
_exptl_crystal_colour_primary brown
_exptl_crystal_density_diffrn 1.275
_exptl_crystal_description block
_exptl_crystal_F_000 764
_exptl_crystal_size_max 0.25
_exptl_crystal_size_mid 0.14
_exptl_crystal_size_min 0.13
_platon_squeeze_details
;
TITL A170426e  P n a 21     R = 0.10
CELL   25.6309    3.6250   21.0696     90.00     90.00     90.00
SPGR Pna21
# Solvent Accessible Volume =     607.2
# Electrons Found in S.A.V. =     197.4
# Note: Atoms in Void as Cxxx and Qxxx all others
C101 0.061 0.102 0.578 !       5.22 eA-3
C102 0.360 0.515 0.233 !       4.24 eA-3
C103 0.310 0.079 0.065 !       3.79 eA-3
C104 0.447 0.575 0.153 !       3.51 eA-3
C105 0.533 0.569 0.549 !       2.97 eA-3
C106 0.798 0.504 0.189 !       2.60 eA-3
C107 0.467 0.998 0.080 !       2.39 eA-3
C108 0.468 0.651 0.063 !       2.03 eA-3
C109 0.112 0.242 0.530 !       2.01 eA-3
C110 0.615 0.424 0.560 !       1.86 eA-3
C111 0.541 0.711 0.684 !       1.63 eA-3
C112 0.103 0.995 0.520 !       1.53 eA-3
C113 0.705 0.495 0.597 !       1.31 eA-3
C114 0.819 0.677 0.096 !       1.24 eA-3
C115 0.202 0.206 0.614 !       1.07 eA-3
C116 0.845 0.439 0.178 !       0.91 eA-3
C117 0.384 0.254 0.016 !       0.90 eA-3
C118 0.290 0.653 0.158 !       0.89 eA-3
Q119 0.337 0.385 0.269 !       0.82 eA-3
C120 0.173 0.114 0.695 !       0.75 eA-3
C121 0.876 0.374 0.125 !       0.68 eA-3
C122 0.633 0.111 0.623 !       0.64 eA-3
C123 0.289 0.318 0.186 !       0.61 eA-3
C124 0.408 0.818 0.123 !       0.59 eA-3
C125 0.126 0.451 0.751 !       0.58 eA-3
C126 0.258 0.902 0.222 !       0.54 eA-3
Q127 0.695 0.881 0.752 !       0.51 eA-3
C128 0.422 0.085 0.093 !       0.51 eA-3
C129 0.383 1.005 0.985 !       0.51 eA-3
;
_refine_diff_density_max 0.389
_refine_diff_density_min -0.378
_refine_diff_density_rms 0.067
_refine_ls_abs_structure_details
;
 Flack x determined using 761 quotients [(I+)-(I-)]/[(I+)+(I-)]
 (Parsons, Flack and Wagner, Acta Cryst. B69 (2013) 249-259).
;
_refine_ls_extinction_method none
_refine_ls_goodness_of_fit_ref 1.046
_refine_ls_hydrogen_treatment constr
_refine_ls_matrix_type full
_refine_ls_number_parameters 226
_refine_ls_number_reflns 2656
_refine_ls_number_restraints 7
_refine_ls_restrained_S_all 1.045
_refine_ls_R_factor_all 0.0444
_refine_ls_R_factor_gt 0.0409
_refine_ls_shift/su_max 0.009
_refine_ls_shift/su_mean 0.000
_refine_ls_structure_factor_coef Fsqd
_refine_ls_weighting_details 'w=1/[\s^2^(Fo^2^)+(0.0514P)^2^+2.1473P] where P=(Fo^2^+2Fc^2^)/3'
_refine_ls_weighting_scheme calc
_refine_ls_wR_factor_gt 0.0998
_refine_ls_wR_factor_ref 0.1018
_reflns_Friedel_coverage 0.491
_reflns_Friedel_fraction_full 0.521
_reflns_Friedel_fraction_max 0.520
_reflns_number_gt 2471
_reflns_number_total 2656
_reflns_threshold_expression 'I > 2\s(I)'
_cod_data_source_file d0dt03662e2.cif
_cod_data_source_block a170426e_sq
_cod_depositor_comments 'Adding full bibliography for 7705902--7705903.cif.'
_cod_database_code 7705902
_shelx_shelxl_version_number 2014/7
_shelx_space_group_comment
;
The symmetry employed for this shelxl refinement is uniquely defined
by the following loop, which should always be used as a source of
symmetry information in preference to the above space-group names.
They are only intended as comments.
;
_reflns_odcompleteness_completeness 99.39
_reflns_odcompleteness_iscentric 1
_reflns_odcompleteness_theta 26.32
_olex2_refinement_description
;
1. Fixed Uiso
 At 1.2 times of:
  All C(H) groups
2. Uiso/Uaniso restraints and constraints
Uanis(C16) \\sim Ueq: with sigma of 0.005 and sigma for terminal atoms of 0.002
3.a Aromatic/amide H refined with riding coordinates:
 C17(H17), C18(H18), C5(H5), C10(H10), C16(H16), C4(H4), C11(H11), C13(H13),
 C2(H2), C12(H12), C15(H15), C3(H3)
;
_platon_squeeze_void_probe_radius 1.20
_olex2_submission_special_instructions 'No special instructions were received'
_oxdiff_exptl_absorpt_empirical_details
;
Empirical correction (ABSPACK) includes:
- Absorption correction using spherical harmonics
- Frame scaling
;
_oxdiff_exptl_absorpt_empirical_full_max 1.157
_oxdiff_exptl_absorpt_empirical_full_min 0.885

loop_
_space_group_symop_operation_xyz
'x, y, z'
'-x, -y, z+1/2'
'-x+1/2, y+1/2, z+1/2'
'x+1/2, -y+1/2, z'

loop_
_atom_site_label
_atom_site_type_symbol
_atom_site_fract_x
_atom_site_fract_y
_atom_site_fract_z
_atom_site_U_iso_or_equiv
_atom_site_adp_type
_atom_site_occupancy
_atom_site_site_symmetry_order
_atom_site_calc_flag
_atom_site_refinement_flags_posn
_atom_site_refinement_flags_adp
_atom_site_refinement_flags_occupancy
_atom_site_disorder_assembly
_atom_site_disorder_group
Cu1 Cu 0.63998(2) 0.10166(19) 0.95948(4) 0.0204(2) Uani 1 1 d . . . . .
C1 C 0.4766(2) 0.0651(15) 0.8489(3) 0.0130(13) Uani 1 1 d . . . . .
C7 C 0.3391(2) -0.0269(15) 0.8194(3) 0.0127(13) Uani 1 1 d . . . . .
N1 N 0.5723(2) 0.0585(14) 0.9111(3) 0.0203(12) Uani 1 1 d . . . . .
C6 C 0.4256(2) 0.0761(16) 0.8168(3) 0.0192(14) Uani 1 1 d . . . . .
N2 N 0.38424(19) -0.0559(13) 0.8497(3) 0.0165(11) Uani 1 1 d . . . . .
C8 C 0.3765(2) 0.2333(16) 0.7329(3) 0.0141(13) Uani 1 1 d . . . . .
N3 N 0.33130(19) 0.1096(13) 0.7608(2) 0.0161(11) Uani 1 1 d . . . . .
C17 C 0.3216(2) 0.5590(16) 0.5778(3) 0.0173(14) Uani 1 1 d . . . . .
H17 H 0.2892 0.5799 0.5584 0.021 Uiso 1 1 calc R . . . .
C18 C 0.3230(2) 0.4235(17) 0.6375(3) 0.0216(15) Uani 1 1 d . . . . .
H18 H 0.2922 0.3556 0.6576 0.026 Uiso 1 1 calc R . . . .
C5 C 0.4817(3) -0.0708(18) 0.9104(3) 0.0237(15) Uani 1 1 d . . . . .
H5 H 0.4528 -0.1648 0.9317 0.028 Uiso 1 1 calc R . . . .
C10 C 0.2433(2) -0.1726(16) 0.8237(3) 0.0195(14) Uani 1 1 d . . . . .
H10 H 0.2395 -0.0961 0.7818 0.023 Uiso 1 1 calc R . . . .
C9 C 0.2924(2) -0.1617(15) 0.8521(3) 0.0161(14) Uani 1 1 d . . . . .
C16 C 0.4110(2) 0.6261(17) 0.5745(3) 0.0162(14) Uani 1 1 d . U . . .
H16 H 0.4410 0.6943 0.5526 0.019 Uiso 1 1 calc R . . . .
N4 N 0.42367(19) 0.2235(13) 0.7586(2) 0.0142(11) Uani 1 1 d . . . . .
C4 C 0.5294(2) -0.0651(17) 0.9392(3) 0.0183(15) Uani 1 1 d . . . . .
H4 H 0.5320 -0.1521 0.9807 0.022 Uiso 1 1 calc R . . . .
C11 C 0.2008(2) -0.2940(16) 0.8566(3) 0.0180(14) Uani 1 1 d . . . . .
H11 H 0.1686 -0.2981 0.8363 0.022 Uiso 1 1 calc R . . . .
C13 C 0.2946(3) -0.2811(16) 0.9153(3) 0.0205(14) Uani 1 1 d . . . . .
H13 H 0.3262 -0.2758 0.9370 0.025 Uiso 1 1 calc R . . . .
C2 C 0.5216(2) 0.1907(17) 0.8190(3) 0.0199(14) Uani 1 1 d . . . . .
H2 H 0.5202 0.2761 0.7774 0.024 Uiso 1 1 calc R . . . .
C12 C 0.2506(2) -0.4054(16) 0.9453(3) 0.0182(16) Uani 1 1 d . . . . .
H12 H 0.2536 -0.4911 0.9867 0.022 Uiso 1 1 calc R . . . .
C15 C 0.4165(2) 0.4914(15) 0.6350(3) 0.0139(13) Uani 1 1 d . . . . .
H15 H 0.4494 0.4701 0.6533 0.017 Uiso 1 1 calc R . . . .
C14 C 0.3709(2) 0.3843(14) 0.6697(3) 0.0119(13) Uani 1 1 d . . . . .
C3 C 0.5683(2) 0.1873(17) 0.8515(3) 0.0201(14) Uani 1 1 d . . . . .
H3 H 0.5981 0.2772 0.8315 0.024 Uiso 1 1 calc R . . . .
N6 N 0.36366(19) 0.6659(13) 0.5443(2) 0.0163(12) Uani 1 1 d . . . . .
N5 N 0.2038(2) -0.4090(14) 0.9177(3) 0.0203(12) Uani 1 1 d . . . . .

loop_
_atom_site_aniso_label
_atom_site_aniso_U_11
_atom_site_aniso_U_22
_atom_site_aniso_U_33
_atom_site_aniso_U_23
_atom_site_aniso_U_13
_atom_site_aniso_U_12
Cu1 0.0194(4) 0.0274(4) 0.0143(4) -0.0054(5) 0.0007(4) 0.0028(3)
C1 0.018(3) 0.013(3) 0.009(3) -0.004(3) 0.001(3) -0.001(2)
C7 0.020(3) 0.007(3) 0.011(3) 0.000(2) 0.010(3) 0.005(3)
N1 0.024(3) 0.019(3) 0.018(3) -0.002(2) -0.010(3) 0.005(2)
C6 0.027(3) 0.014(3) 0.016(4) -0.009(3) 0.003(3) 0.002(3)
N2 0.019(3) 0.015(2) 0.016(3) -0.003(2) 0.002(2) -0.007(2)
C8 0.017(3) 0.010(3) 0.015(3) -0.005(3) 0.003(2) -0.001(3)
N3 0.018(3) 0.015(3) 0.015(3) 0.001(2) 0.006(2) 0.003(2)
C17 0.020(3) 0.016(3) 0.016(4) 0.006(3) -0.005(3) 0.003(3)
C18 0.021(3) 0.020(3) 0.023(4) -0.003(3) 0.006(3) -0.002(3)
C5 0.022(3) 0.022(3) 0.027(4) -0.001(3) 0.002(3) 0.003(3)
C10 0.025(3) 0.017(3) 0.017(4) 0.008(3) -0.005(3) 0.000(3)
C9 0.021(3) 0.008(3) 0.019(4) -0.002(3) 0.008(3) 0.004(2)
C16 0.017(3) 0.020(3) 0.012(3) 0.007(3) 0.002(2) 0.004(3)
N4 0.019(3) 0.010(2) 0.013(3) 0.004(2) 0.000(2) -0.002(2)
C4 0.021(3) 0.022(3) 0.012(4) -0.002(3) -0.003(2) 0.000(3)
C11 0.018(3) 0.016(3) 0.020(4) 0.000(3) -0.002(3) 0.001(3)
C13 0.023(3) 0.018(3) 0.021(4) 0.003(3) -0.008(3) -0.002(3)
C2 0.027(3) 0.016(3) 0.016(4) -0.002(3) 0.002(3) -0.004(3)
C12 0.020(3) 0.023(3) 0.011(4) 0.003(3) 0.002(2) -0.005(3)
C15 0.017(3) 0.013(3) 0.012(3) -0.001(3) -0.003(3) 0.003(3)
C14 0.017(3) 0.005(3) 0.014(3) -0.002(2) -0.007(2) -0.002(2)
C3 0.021(3) 0.020(3) 0.019(4) 0.000(3) 0.003(3) -0.001(3)
N6 0.024(3) 0.008(2) 0.017(3) -0.003(2) -0.004(2) 0.000(2)
N5 0.021(3) 0.025(3) 0.015(3) 0.003(2) 0.006(2) -0.002(2)

loop_
_atom_type_symbol
_atom_type_description
_atom_type_scat_dispersion_real
_atom_type_scat_dispersion_imag
_atom_type_scat_source
C C 0.0033 0.0016 'International Tables Vol C Tables 4.2.6.8 and 6.1.1.4'
H H 0.0000 0.0000 'International Tables Vol C Tables 4.2.6.8 and 6.1.1.4'
Cu Cu 0.3201 1.2651 'International Tables Vol C Tables 4.2.6.8 and 6.1.1.4'
N N 0.0061 0.0033 'International Tables Vol C Tables 4.2.6.8 and 6.1.1.4'

loop_
_geom_angle_atom_site_label_1
_geom_angle_atom_site_label_2
_geom_angle_atom_site_label_3
_geom_angle
_geom_angle_site_symmetry_1
_geom_angle_site_symmetry_3
_geom_angle_publ_flag
N6 Cu1 N1 116.7(2) 2_665 . ?
N6 Cu1 N5 126.1(2) 2_665 4_545 ?
N5 Cu1 N1 117.2(2) 4_545 . ?
C5 C1 C6 121.4(5) . . ?
C5 C1 C2 117.4(6) . . ?
C2 C1 C6 121.2(6) . . ?
N2 C7 N3 126.9(5) . . ?
N2 C7 C9 117.5(5) . . ?
N3 C7 C9 115.6(5) . . ?
C4 N1 Cu1 120.8(4) . . ?
C4 N1 C3 118.2(5) . . ?
C3 N1 Cu1 120.7(4) . . ?
N2 C6 C1 116.7(5) . . ?
N4 C6 C1 117.6(5) . . ?
N4 C6 N2 125.6(6) . . ?
C7 N2 C6 114.1(5) . . ?
N3 C8 C14 115.7(5) . . ?
N4 C8 N3 125.8(6) . . ?
N4 C8 C14 118.5(5) . . ?
C7 N3 C8 112.9(5) . . ?
C18 C17 H17 117.6 . . ?
N6 C17 H17 117.6 . . ?
N6 C17 C18 124.8(6) . . ?
C17 C18 H18 119.7 . . ?
C17 C18 C14 120.6(6) . . ?
C14 C18 H18 119.7 . . ?
C1 C5 H5 120.2 . . ?
C4 C5 C1 119.5(6) . . ?
C4 C5 H5 120.2 . . ?
C9 C10 H10 119.6 . . ?
C11 C10 H10 119.6 . . ?
C11 C10 C9 120.8(6) . . ?
C10 C9 C7 123.1(6) . . ?
C10 C9 C13 115.8(6) . . ?
C13 C9 C7 121.1(6) . . ?
C15 C16 H16 118.1 . . ?
C15 C16 N6 123.7(6) . . ?
N6 C16 H16 118.1 . . ?
C8 N4 C6 114.7(5) . . ?
N1 C4 C5 123.2(6) . . ?
N1 C4 H4 118.4 . . ?
C5 C4 H4 118.4 . . ?
C10 C11 H11 118.8 . . ?
N5 C11 C10 122.4(6) . . ?
N5 C11 H11 118.8 . . ?
C9 C13 H13 119.8 . . ?
C12 C13 C9 120.5(6) . . ?
C12 C13 H13 119.8 . . ?
C1 C2 H2 120.3 . . ?
C3 C2 C1 119.4(6) . . ?
C3 C2 H2 120.3 . . ?
C13 C12 H12 118.6 . . ?
N5 C12 C13 122.9(6) . . ?
N5 C12 H12 118.6 . . ?
C16 C15 H15 120.4 . . ?
C16 C15 C14 119.2(5) . . ?
C14 C15 H15 120.4 . . ?
C18 C14 C8 124.6(6) . . ?
C18 C14 C15 115.9(6) . . ?
C15 C14 C8 119.4(5) . . ?
N1 C3 C2 122.2(6) . . ?
N1 C3 H3 118.9 . . ?
C2 C3 H3 118.9 . . ?
C17 N6 Cu1 123.9(4) . 2_664 ?
C17 N6 C16 115.8(5) . . ?
C16 N6 Cu1 120.2(4) . 2_664 ?
C11 N5 Cu1 118.9(4) . 4_445 ?
C12 N5 Cu1 123.5(4) . 4_445 ?
C12 N5 C11 117.5(5) . . ?

loop_
_geom_bond_atom_site_label_1
_geom_bond_atom_site_label_2
_geom_bond_distance
_geom_bond_site_symmetry_2
_geom_bond_publ_flag
Cu1 N1 2.018(5) . ?
Cu1 N6 1.979(5) 2_665 ?
Cu1 N5 1.985(5) 4_545 ?
C1 C6 1.473(8) . ?
C1 C5 1.392(9) . ?
C1 C2 1.392(8) . ?
C7 N2 1.326(8) . ?
C7 N3 1.345(8) . ?
C7 C9 1.465(8) . ?
N1 C4 1.327(8) . ?
N1 C3 1.344(8) . ?
C6 N2 1.354(8) . ?
C6 N4 1.339(8) . ?
C8 N3 1.374(8) . ?
C8 N4 1.326(7) . ?
C8 C14 1.446(9) . ?
C17 H17 0.9300 . ?
C17 C18 1.353(9) . ?
C17 N6 1.344(8) . ?
C18 H18 0.9300 . ?
C18 C14 1.408(9) . ?
C5 H5 0.9300 . ?
C5 C4 1.366(9) . ?
C10 H10 0.9300 . ?
C10 C9 1.392(9) . ?
C10 C11 1.364(9) . ?
C9 C13 1.402(9) . ?
C16 H16 0.9300 . ?
C16 C15 1.373(9) . ?
C16 N6 1.377(8) . ?
C4 H4 0.9300 . ?
C11 H11 0.9300 . ?
C11 N5 1.356(8) . ?
C13 H13 0.9300 . ?
C13 C12 1.367(9) . ?
C2 H2 0.9300 . ?
C2 C3 1.381(9) . ?
C12 H12 0.9300 . ?
C12 N5 1.334(8) . ?
C15 H15 0.9300 . ?
C15 C14 1.432(8) . ?
C3 H3 0.9300 . ?
N6 Cu1 1.979(5) 2_664 ?
N5 Cu1 1.985(5) 4_445 ?

loop_
_geom_torsion_atom_site_label_1
_geom_torsion_atom_site_label_2
_geom_torsion_atom_site_label_3
_geom_torsion_atom_site_label_4
_geom_torsion
_geom_torsion_site_symmetry_1
_geom_torsion_site_symmetry_2
_geom_torsion_site_symmetry_3
_geom_torsion_site_symmetry_4
_geom_torsion_publ_flag
Cu1 N1 C4 C5 174.3(5) . . . . ?
Cu1 N1 C3 C2 -174.4(5) . . . . ?
C1 C6 N2 C7 177.7(5) . . . . ?
C1 C6 N4 C8 -178.4(5) . . . . ?
C1 C5 C4 N1 -1.4(10) . . . . ?
C1 C2 C3 N1 1.5(9) . . . . ?
C7 C9 C13 C12 179.8(5) . . . . ?
C6 C1 C5 C4 -177.9(5) . . . . ?
C6 C1 C2 C3 177.8(5) . . . . ?
N2 C7 N3 C8 -1.4(8) . . . . ?
N2 C7 C9 C10 -175.0(5) . . . . ?
N2 C7 C9 C13 6.4(8) . . . . ?
N2 C6 N4 C8 -0.4(8) . . . . ?
N3 C7 N2 C6 1.4(8) . . . . ?
N3 C7 C9 C10 4.0(8) . . . . ?
N3 C7 C9 C13 -174.5(5) . . . . ?
N3 C8 N4 C6 0.4(8) . . . . ?
N3 C8 C14 C18 2.6(8) . . . . ?
N3 C8 C14 C15 -174.9(5) . . . . ?
C17 C18 C14 C8 -178.3(6) . . . . ?
C17 C18 C14 C15 -0.7(8) . . . . ?
C18 C17 N6 Cu1 -175.2(5) . . . 2_664 ?
C18 C17 N6 C16 0.8(9) . . . . ?
C5 C1 C6 N2 -0.7(8) . . . . ?
C5 C1 C6 N4 177.6(5) . . . . ?
C5 C1 C2 C3 -2.2(9) . . . . ?
C10 C9 C13 C12 1.2(9) . . . . ?
C10 C11 N5 Cu1 -177.2(5) . . . 4_445 ?
C10 C11 N5 C12 -1.0(9) . . . . ?
C9 C7 N2 C6 -179.7(5) . . . . ?
C9 C7 N3 C8 179.6(5) . . . . ?
C9 C10 C11 N5 0.0(9) . . . . ?
C9 C13 C12 N5 -2.3(9) . . . . ?
C16 C15 C14 C8 178.4(5) . . . . ?
C16 C15 C14 C18 0.7(8) . . . . ?
N4 C6 N2 C7 -0.4(8) . . . . ?
N4 C8 N3 C7 0.4(8) . . . . ?
N4 C8 C14 C18 -177.7(5) . . . . ?
N4 C8 C14 C15 4.8(8) . . . . ?
C4 N1 C3 C2 -0.7(9) . . . . ?
C11 C10 C9 C7 -178.7(5) . . . . ?
C11 C10 C9 C13 -0.1(9) . . . . ?
C13 C12 N5 Cu1 178.1(5) . . . 4_445 ?
C13 C12 N5 C11 2.1(9) . . . . ?
C2 C1 C6 N2 179.3(5) . . . . ?
C2 C1 C6 N4 -2.4(8) . . . . ?
C2 C1 C5 C4 2.1(9) . . . . ?
C15 C16 N6 Cu1 175.3(4) . . . 2_664 ?
C15 C16 N6 C17 -0.8(9) . . . . ?
C14 C8 N3 C7 -179.9(5) . . . . ?
C14 C8 N4 C6 -179.3(5) . . . . ?
C3 N1 C4 C5 0.6(9) . . . . ?
N6 C17 C18 C14 0.0(9) . . . . ?
N6 C16 C15 C14 0.0(9) . . . . ?

loop_
_platon_squeeze_void_nr
_platon_squeeze_void_average_x
_platon_squeeze_void_average_y
_platon_squeeze_void_average_z
_platon_squeeze_void_volume
_platon_squeeze_void_count_electrons
_platon_squeeze_void_content
1 0.882 -0.067 0.122 148 50 ' '
2 0.382 -0.063 0.122 148 50 ' '
3 0.118 -0.124 0.622 148 50 ' '
4 0.618 -0.108 0.622 148 50 ' '
